data_7211006
loop_
_publ_author_name
'Richards, Victoria J.'
'Blake, Alexander J.'
'Lewis, William'
'Nowell, Harriott'
'Parmenter, Christopher D. J.'
'Champness, Neil R.'

_publ_section_title
;
 Manganese(ii) and copper(ii) nitrate bis-imidazole coordination polymers:
 dimensionality and product morphology
;
_journal_issue 45
_journal_name_full CrystEngComm
_journal_page_first 9704
_journal_paper_doi 10.1039/c3ce41082j
_journal_volume 15
_journal_year 2013
_chemical_formula_moiety 'C78 H66 Mn N18 O12, 2(N O3), (C H4 O)'
_chemical_formula_sum 'C79 H70 Mn N20 O19'
_chemical_formula_weight 1658.49
_space_group_IT_number 2
_symmetry_cell_setting triclinic
_symmetry_space_group_name_Hall '-P 1'
_symmetry_space_group_name_H-M 'P -1'
_atom_sites_solution_hydrogens geom
_atom_sites_solution_primary direct
_atom_sites_solution_secondary difmap
_audit_creation_date 2012-01-27
_audit_creation_method
;
  Olex2 1.1
  (compiled Nov  1 2011 20:42:30, GUI svn.r3906)
;
_cell_angle_alpha 87.42(5)
_cell_angle_beta 88.82(5)
_cell_angle_gamma 68.55(5)
_cell_formula_units_Z 1
_cell_length_a 10.959(10)
_cell_length_b 12.244(10)
_cell_length_c 14.385(17)
_cell_measurement_reflns_used 4068
_cell_measurement_temperature 100(2)
_cell_measurement_theta_max 31.2
_cell_measurement_theta_min 2.2
_cell_volume 1795(3)
_computing_cell_refinement
;
CrystalClear-SM Expert 2.0 r11 (Rigaku, 2011)
;
_computing_data_collection
;
CrystalClear-SM Expert 2.0 r11 (Rigaku, 2011)
;
_computing_data_reduction
;
CrystalClear-SM Expert 2.0 r11 (Rigaku, 2011)
;
_computing_molecular_graphics
;
O. V. Dolomanov, L. J. Bourhis, R. J. Gildea, J. A. K. Howard and H. Puschmann,
OLEX2: a complete structure solution, refinement and analysis program.
J. Appl. Cryst. (2009). 42, 339-341.
;
_computing_publication_material
;
O. V. Dolomanov, L. J. Bourhis, R. J. Gildea, J. A. K. Howard and H. Puschmann,
OLEX2: a complete structure solution, refinement and analysis program.
J. Appl. Cryst. (2009). 42, 339-341.
;
_computing_structure_refinement
;
XL, G.M. Sheldrick, Acta Cryst.
(2008). A64, 112-122
;
_computing_structure_solution
;
XS, G.M. Sheldrick, Acta Cryst.
(2008). A64, 112-122
;
_diffrn_ambient_temperature 100
_diffrn_detector CCD
_diffrn_detector_area_resol_mean 28.5714
_diffrn_measured_fraction_theta_full 0.997
_diffrn_measured_fraction_theta_max 0.997
_diffrn_measurement_device 'AFC12 (Right): Kappa 3 circle'
_diffrn_measurement_device_type 'Rigaku Saturn724+ (2x2 bin mode)'
_diffrn_measurement_method 'profile data from \w-scans'
_diffrn_measurement_specimen_support Mitegen
_diffrn_radiation_monochromator Confocal
_diffrn_radiation_type 'Mo K\a'
_diffrn_radiation_wavelength 0.71075
_diffrn_reflns_av_R_equivalents 0.075
_diffrn_reflns_av_unetI/netI 0.119
_diffrn_reflns_limit_h_max 11
_diffrn_reflns_limit_h_min -13
_diffrn_reflns_limit_k_max 14
_diffrn_reflns_limit_k_min -14
_diffrn_reflns_limit_l_max 17
_diffrn_reflns_limit_l_min -16
_diffrn_reflns_number 14007
_diffrn_reflns_theta_full 25.10
_diffrn_reflns_theta_max 25.10
_diffrn_reflns_theta_min 2.45
_diffrn_source 'Rotating Anode'
_diffrn_source_current 55.0
_diffrn_source_power 2.5
_diffrn_source_voltage 45.0
_exptl_absorpt_coefficient_mu 0.278
_exptl_absorpt_correction_T_max 0.995
_exptl_absorpt_correction_T_min 0.973
_exptl_absorpt_correction_type multi-scan
_exptl_absorpt_process_details
;
CrystalClear-SM Expert 2.0 r11 (Rigaku, 2011)
;
_exptl_crystal_colour yellow
_exptl_crystal_density_diffrn 1.535
_exptl_crystal_description rhombus
_exptl_crystal_F_000 861
_exptl_crystal_size_max 0.10
_exptl_crystal_size_mid 0.04
_exptl_crystal_size_min 0.02
_platon_squeeze_details
;
;
_refine_diff_density_max 0.33
_refine_diff_density_min -0.36
_refine_diff_density_rms 0.07
_refine_ls_extinction_method none
_refine_ls_goodness_of_fit_ref 1.125
_refine_ls_hydrogen_treatment constr
_refine_ls_matrix_type full
_refine_ls_number_parameters 529
_refine_ls_number_reflns 6369
_refine_ls_number_restraints 0
_refine_ls_restrained_S_all 1.12
_refine_ls_R_factor_all 0.164
_refine_ls_R_factor_gt 0.0977
_refine_ls_shift/su_max 0.003
_refine_ls_shift/su_mean 0.001
_refine_ls_structure_factor_coef Fsqd
_refine_ls_weighting_details 'calc w=1/[\s^2^(Fo^2^)+(0.084P)^2^] where P=(Fo^2^+2Fc^2^)/3'
_refine_ls_weighting_scheme calc
_refine_ls_wR_factor_gt 0.207
_refine_ls_wR_factor_ref 0.241
_reflns_number_gt 3800
_reflns_number_total 6369
_reflns_threshold_expression >2sigma(I)
_cod_data_source_file c3ce41082j.txt
_cod_data_source_block mnvrln
_cod_original_sg_symbol_H-M P-1
_cod_database_code 7211006
_nottingham_internal_coll_name MNVRLN
_nottingham_internal_coll_number 10877
_nottingham_internal_coll_client VJR/NRC
_nottingham_internal_coll_type custom
_nottingham_internal_coll_frame_time 12s
_nottingham_internal_coll_frame_width '0.3 degrees'
_nottingham_internal_coll_frame_method \w
_nottingham_internal_coll_user 'Peter N. Horton @ NCS'
_nottingham_internal_coll_date 27/11/2011
_nottingham_internal_process_user 'Peter N. Horton @ NCS'
_nottingham_internal_process_date 28/11/2011
_nottingham_internal_solution_user VJR
_nottingham_internal_solution_date 30/11/2011
_nottingham_internal_refinement_user VJR
_nottingham_internal_refinement_date 30/11/2011
_nottingham_internal_validation_user AJB
_nottingham_internal_validation_date 31/1/2012

loop_
_symmetry_equiv_pos_as_xyz
'x, y, z'
'-x, -y, -z'

loop_
_atom_site_label
_atom_site_type_symbol
_atom_site_fract_x
_atom_site_fract_y
_atom_site_fract_z
_atom_site_U_iso_or_equiv
_atom_site_adp_type
_atom_site_occupancy
_atom_site_symmetry_multiplicity
_atom_site_calc_flag
_atom_site_refinement_flags
C11A C 1.6496(5) 0.5906(5) -0.1177(4) 0.0427(14) Uani 1 1 d .
C11B C 1.1207(7) 0.5601(5) -0.0549(5) 0.0579(17) Uani 1 1 d .
C12A C 1.5690(5) 0.6231(5) -0.0407(4) 0.0439(14) Uani 1 1 d .
H12A H 1.5163 0.5792 -0.0220 0.053 Uiso 1 1 calc R
C12B C 1.0993(7) 0.6578(5) -0.0043(5) 0.0571(18) Uani 1 1 d .
H12B H 1.1468 0.7076 -0.0187 0.068 Uiso 1 1 calc R
C13A C 1.5635(5) 0.7199(5) 0.0103(4) 0.0413(13) Uani 1 1 d .
H13A H 1.5087 0.7398 0.0637 0.050 Uiso 1 1 calc R
C14A C 1.6375(5) 0.7865(5) -0.0167(4) 0.0391(13) Uani 1 1 d .
C15A C 1.7957(5) 0.8235(5) -0.1262(4) 0.0368(13) Uani 1 1 d .
C16A C 1.8682(5) 0.7964(5) -0.2067(4) 0.0458(14) Uani 1 1 d .
H16A H 1.9180 0.8424 -0.2269 0.055 Uiso 1 1 calc R
C17A C 1.8703(5) 0.7019(5) -0.2597(4) 0.0434(14) Uani 1 1 d .
H17A H 1.9205 0.6853 -0.3154 0.052 Uiso 1 1 calc R
C17B C 0.9915(7) 0.3158(5) -0.0678(5) 0.0604(19) Uani 1 1 d .
H17B H 1.0048 0.2483 -0.1027 0.072 Uiso 1 1 calc R
C18A C 1.8001(5) 0.6335(4) -0.2311(4) 0.0380(13) Uani 1 1 d .
C18B C 1.0638(6) 0.3871(5) -0.0900(5) 0.0560(18) Uani 1 1 d .
C19A C 1.7225(5) 0.6597(5) -0.1487(4) 0.0371(13) Uani 1 1 d .
C19B C 1.0477(6) 0.4875(5) -0.0383(4) 0.063(2) Uani 1 1 d .
C20A C 1.7185(5) 0.7576(5) -0.0967(4) 0.0405(14) Uani 1 1 d .
C21A C 1.6601(5) 0.4848(5) -0.1683(4) 0.0445(15) Uani 1 1 d .
C21B C 1.2232(7) 0.5260(5) -0.1291(5) 0.065(2) Uani 1 1 d .
C24A C 1.8033(5) 0.5337(5) -0.2862(4) 0.0441(14) Uani 1 1 d .
C24B C 1.1617(7) 0.3571(5) -0.1665(5) 0.0589(18) Uani 1 1 d .
C26A C 1.6306(5) 0.8892(5) 0.0366(4) 0.0439(14) Uani 1 1 d .
C29A C 1.7989(5) 0.9205(5) -0.0699(4) 0.0421(14) Uani 1 1 d .
C31A C 1.7412(5) 0.3604(5) -0.3043(4) 0.0446(14) Uani 1 1 d .
H31A H 1.7565 0.3745 -0.3711 0.053 Uiso 1 1 calc R
H31B H 1.6577 0.3466 -0.2985 0.053 Uiso 1 1 calc R
C31B C 1.3437(7) 0.3922(6) -0.2501(5) 0.069(2) Uani 1 1 d .
H31C H 1.3649 0.3087 -0.2637 0.082 Uiso 1 1 calc R
H31D H 1.4227 0.3993 -0.2231 0.082 Uiso 1 1 calc R
C32A C 1.8529(6) 0.2528(5) -0.2668(4) 0.0560(17) Uani 1 1 d .
H32A H 1.9340 0.2706 -0.2659 0.067 Uiso 1 1 calc R
H32B H 1.8325 0.2344 -0.2020 0.067 Uiso 1 1 calc R
C32B C 1.3091(7) 0.4668(6) -0.3412(5) 0.070(2) Uani 1 1 d .
H32C H 1.2912 0.5496 -0.3271 0.084 Uiso 1 1 calc R
H32D H 1.3864 0.4410 -0.3830 0.084 Uiso 1 1 calc R
C33A C 1.8767(6) 0.1462(5) -0.3247(5) 0.0595(18) Uani 1 1 d .
H33A H 1.9056 0.1620 -0.3878 0.071 Uiso 1 1 calc R
H33B H 1.9483 0.0784 -0.2962 0.071 Uiso 1 1 calc R
C33B C 1.1911(7) 0.4611(5) -0.3932(4) 0.0644(19) Uani 1 1 d .
H33C H 1.1148 0.4812 -0.3505 0.077 Uiso 1 1 calc R
H33D H 1.1687 0.5203 -0.4455 0.077 Uiso 1 1 calc R
C42A C 1.7159(6) 0.0886(5) -0.4121(4) 0.0478(15) Uani 1 1 d .
H42A H 1.7552 0.0899 -0.4714 0.057 Uiso 1 1 calc R
C42B C 1.3343(6) 0.2581(5) -0.4459(4) 0.0529(16) Uani 1 1 d .
H42B H 1.4160 0.2650 -0.4335 0.064 Uiso 1 1 calc R
C44A C 1.5873(6) 0.0716(5) -0.3031(4) 0.0524(16) Uani 1 1 d .
H44A H 1.5177 0.0571 -0.2710 0.063 Uiso 1 1 calc R
C44B C 1.1870(6) 0.1937(5) -0.4887(4) 0.0500(15) Uani 1 1 d .
H44B H 1.1466 0.1443 -0.5126 0.060 Uiso 1 1 calc R
C45A C 1.6773(7) 0.1066(5) -0.2635(5) 0.0594(18) Uani 1 1 d .
H45A H 1.6819 0.1218 -0.1997 0.071 Uiso 1 1 calc R
C45B C 1.1212(6) 0.3029(6) -0.4578(4) 0.0549(17) Uani 1 1 d .
H45B H 1.0288 0.3431 -0.4558 0.066 Uiso 1 1 calc R
C51A C 1.7149(5) 1.0460(5) 0.0644(4) 0.0461(14) Uani 1 1 d .
H51A H 1.6295 1.0789 0.0969 0.055 Uiso 1 1 calc R
H51B H 1.7246 1.1088 0.0225 0.055 Uiso 1 1 calc R
C52A C 1.8252(5) 1.0071(5) 0.1360(4) 0.0399(13) Uani 1 1 d .
H52A H 1.8240 0.9361 0.1713 0.048 Uiso 1 1 calc R
H52B H 1.9106 0.9862 0.1033 0.048 Uiso 1 1 calc R
C53A C 1.8117(5) 1.1028(5) 0.2035(4) 0.0445(14) Uani 1 1 d .
H53A H 1.8927 1.0802 0.2409 0.053 Uiso 1 1 calc R
H53B H 1.8019 1.1766 0.1677 0.053 Uiso 1 1 calc R
C62A C 1.6820(6) 1.0451(5) 0.3298(4) 0.0471(15) Uani 1 1 d .
H62A H 1.7417 0.9663 0.3375 0.057 Uiso 1 1 calc R
C64A C 1.5192(6) 1.2052(6) 0.3455(4) 0.0570(17) Uani 1 1 d .
H64A H 1.4398 1.2616 0.3673 0.068 Uiso 1 1 calc R
C65A C 1.5938(6) 1.2259(6) 0.2778(4) 0.0596(18) Uani 1 1 d .
H65A H 1.5771 1.2982 0.2437 0.072 Uiso 1 1 calc R
N23A N 1.7314(4) 0.4655(4) -0.2518(3) 0.0435(12) Uani 1 1 d .
N23B N 1.2355(5) 0.4282(4) -0.1809(4) 0.0603(15) Uani 1 1 d .
N28A N 1.7157(4) 0.9476(4) 0.0083(3) 0.0415(11) Uani 1 1 d .
N41A N 1.7597(5) 0.1156(4) -0.3324(4) 0.0524(14) Uani 1 1 d .
N41B N 1.2164(5) 0.3437(4) -0.4299(4) 0.0570(14) Uani 1 1 d .
N43A N 1.6122(4) 0.0604(4) -0.3972(3) 0.0481(13) Uani 1 1 d .
N43B N 1.3229(4) 0.1638(4) -0.4806(3) 0.0439(11) Uani 1 1 d .
N61A N 1.6988(4) 1.1239(4) 0.2663(3) 0.0411(11) Uani 1 1 d .
N63A N 1.5737(4) 1.0896(4) 0.3797(3) 0.0425(12) Uani 1 1 d .
O22A O 1.6133(4) 0.4128(3) -0.1378(3) 0.0549(11) Uani 1 1 d .
O22B O 1.2949(5) 0.5818(4) -0.1444(3) 0.0676(13) Uani 1 1 d .
O25A O 1.8679(4) 0.5069(4) -0.3576(3) 0.0535(11) Uani 1 1 d .
O25B O 1.1782(4) 0.2739(4) -0.2149(3) 0.0684(13) Uani 1 1 d .
O27A O 1.5546(4) 0.9227(3) 0.1019(3) 0.0487(10) Uani 1 1 d .
O30A O 1.8694(3) 0.9764(3) -0.0873(3) 0.0456(10) Uani 1 1 d .
Mn1 Mn 1.5000 0.0000 -0.5000 0.0422(4) Uani 1 2 d S
N1C N 0.8790(5) 0.2166(5) 0.4078(4) 0.0570(14) Uani 1 1 d .
O2C O 0.8873(5) 0.2656(5) 0.3316(4) 0.0913(18) Uani 1 1 d .
O3C O 0.9247(5) 0.1086(4) 0.4189(4) 0.0902(18) Uani 1 1 d .
O4C O 0.8199(5) 0.2806(4) 0.4735(3) 0.0756(14) Uani 1 1 d .

loop_
_atom_site_aniso_label
_atom_site_aniso_U_11
_atom_site_aniso_U_22
_atom_site_aniso_U_33
_atom_site_aniso_U_23
_atom_site_aniso_U_13
_atom_site_aniso_U_12
C11A 0.047(3) 0.036(3) 0.054(4) 0.009(3) -0.017(3) -0.025(3)
C11B 0.066(4) 0.042(4) 0.065(4) -0.001(3) -0.026(4) -0.017(4)
C12A 0.045(3) 0.039(4) 0.055(4) 0.007(3) -0.008(3) -0.024(3)
C12B 0.076(5) 0.031(4) 0.063(4) -0.003(3) -0.032(4) -0.017(3)
C13A 0.045(3) 0.038(3) 0.045(3) 0.005(3) -0.001(3) -0.022(3)
C14A 0.040(3) 0.037(3) 0.042(3) 0.003(3) -0.009(3) -0.016(3)
C15A 0.036(3) 0.036(3) 0.042(3) -0.002(2) -0.003(2) -0.017(3)
C16A 0.047(3) 0.041(4) 0.056(4) -0.001(3) -0.009(3) -0.024(3)
C17A 0.050(3) 0.038(3) 0.046(3) -0.004(3) 0.000(3) -0.021(3)
C17B 0.079(5) 0.035(4) 0.069(5) 0.001(3) -0.033(4) -0.023(4)
C18A 0.039(3) 0.030(3) 0.050(3) 0.005(2) -0.010(3) -0.019(3)
C18B 0.060(4) 0.032(4) 0.068(4) -0.003(3) -0.038(4) -0.006(3)
C19A 0.037(3) 0.032(3) 0.047(3) 0.005(2) -0.010(3) -0.018(3)
C19B 0.079(5) 0.032(3) 0.076(5) 0.003(4) -0.051(4) -0.017(4)
C20A 0.041(3) 0.033(3) 0.048(3) 0.009(3) -0.015(3) -0.015(3)
C21A 0.049(3) 0.042(4) 0.054(4) 0.007(3) -0.020(3) -0.031(3)
C21B 0.086(5) 0.036(4) 0.075(5) 0.008(3) -0.046(4) -0.024(4)
C24A 0.046(3) 0.037(3) 0.052(4) 0.003(3) -0.013(3) -0.019(3)
C24B 0.070(4) 0.036(4) 0.075(5) -0.001(3) -0.037(4) -0.023(4)
C26A 0.045(3) 0.036(3) 0.052(4) 0.006(3) -0.012(3) -0.016(3)
C29A 0.038(3) 0.039(3) 0.049(4) -0.001(3) -0.010(3) -0.013(3)
C31A 0.050(3) 0.037(3) 0.052(4) -0.004(3) -0.011(3) -0.021(3)
C31B 0.073(5) 0.048(4) 0.083(5) -0.006(4) -0.032(4) -0.019(4)
C32A 0.061(4) 0.040(4) 0.073(4) -0.009(3) -0.028(3) -0.024(3)
C32B 0.094(5) 0.044(4) 0.078(5) 0.001(3) -0.032(4) -0.031(4)
C33A 0.058(4) 0.046(4) 0.079(5) -0.004(3) -0.029(3) -0.023(3)
C33B 0.089(5) 0.042(4) 0.064(4) -0.005(3) -0.032(4) -0.025(4)
C42A 0.057(4) 0.034(3) 0.057(4) -0.002(3) -0.015(3) -0.022(3)
C42B 0.058(4) 0.042(4) 0.059(4) -0.002(3) -0.013(3) -0.019(3)
C44A 0.081(4) 0.043(4) 0.045(4) 0.005(3) -0.012(3) -0.037(4)
C44B 0.061(4) 0.051(4) 0.045(4) 0.005(3) -0.017(3) -0.029(3)
C45A 0.085(5) 0.051(4) 0.055(4) 0.017(3) -0.029(4) -0.041(4)
C45B 0.059(4) 0.050(4) 0.061(4) 0.003(3) -0.020(3) -0.025(4)
C51A 0.050(3) 0.036(3) 0.055(4) 0.000(3) -0.005(3) -0.018(3)
C52A 0.038(3) 0.041(3) 0.046(3) -0.005(3) 0.000(2) -0.021(3)
C53A 0.044(3) 0.041(4) 0.054(4) -0.001(3) 0.000(3) -0.023(3)
C62A 0.057(4) 0.038(4) 0.053(4) 0.008(3) -0.004(3) -0.026(3)
C64A 0.050(4) 0.061(4) 0.055(4) 0.022(3) 0.000(3) -0.016(3)
C65A 0.051(4) 0.054(4) 0.068(4) 0.024(3) -0.008(3) -0.015(3)
N23A 0.048(3) 0.036(3) 0.050(3) 0.002(2) -0.011(2) -0.020(2)
N23B 0.074(4) 0.030(3) 0.077(4) -0.004(3) -0.030(3) -0.017(3)
N28A 0.042(3) 0.036(3) 0.053(3) -0.001(2) -0.005(2) -0.022(2)
N41A 0.060(3) 0.028(3) 0.072(4) 0.004(2) -0.031(3) -0.017(3)
N41B 0.065(3) 0.042(3) 0.064(4) -0.004(3) -0.016(3) -0.018(3)
N43A 0.055(3) 0.043(3) 0.056(3) 0.005(2) -0.016(2) -0.030(3)
N43B 0.054(3) 0.034(3) 0.049(3) -0.004(2) -0.008(2) -0.021(2)
N61A 0.042(3) 0.037(3) 0.049(3) 0.004(2) -0.008(2) -0.020(2)
N63A 0.047(3) 0.046(3) 0.044(3) 0.002(2) -0.009(2) -0.028(3)
O22A 0.068(3) 0.052(3) 0.063(3) 0.004(2) -0.007(2) -0.045(2)
O22B 0.090(3) 0.048(3) 0.076(3) 0.002(2) -0.027(3) -0.037(3)
O25A 0.068(3) 0.053(3) 0.050(3) -0.013(2) 0.003(2) -0.034(2)
O25B 0.080(3) 0.039(3) 0.087(3) -0.015(2) -0.028(3) -0.020(2)
O27A 0.054(2) 0.051(3) 0.048(3) 0.001(2) 0.001(2) -0.026(2)
O30A 0.050(2) 0.046(2) 0.054(2) 0.0016(19) -0.0045(18) -0.033(2)
Mn1 0.0517(7) 0.0401(8) 0.0438(7) -0.0008(6) -0.0078(6) -0.0272(6)
N1C 0.048(3) 0.051(4) 0.075(4) -0.018(3) 0.000(3) -0.020(3)
O2C 0.123(4) 0.083(4) 0.099(4) -0.036(3) 0.053(4) -0.075(4)
O3C 0.101(4) 0.043(3) 0.109(4) -0.026(3) -0.036(3) -0.002(3)
O4C 0.101(4) 0.055(3) 0.067(3) -0.011(3) 0.006(3) -0.024(3)

loop_
_atom_type_symbol
_atom_type_description
_atom_type_scat_dispersion_real
_atom_type_scat_dispersion_imag
_atom_type_scat_source
C C 0.0033 0.0016 'International Tables Vol C Tables 4.2.6.8 and 6.1.1.4'
H H 0.0000 0.0000 'International Tables Vol C Tables 4.2.6.8 and 6.1.1.4'
Mn Mn 0.3368 0.7283 'International Tables Vol C Tables 4.2.6.8 and 6.1.1.4'
N N 0.0061 0.0033 'International Tables Vol C Tables 4.2.6.8 and 6.1.1.4'
O O 0.0106 0.0060 'International Tables Vol C Tables 4.2.6.8 and 6.1.1.4'

loop_
_geom_angle_atom_site_label_1
_geom_angle_atom_site_label_2
_geom_angle_atom_site_label_3
_geom_angle
_geom_angle_site_symmetry_1
_geom_angle_site_symmetry_3
C12A C11A C19A 119.5(5) . .
C12A C11A C21A 120.8(5) . .
C19A C11A C21A 119.7(6) . .
C12B C11B C19B 121.3(7) . .
C12B C11B C21B 121.3(6) . .
C19B C11B C21B 117.4(6) . .
C11A C12A H12A 119.5 . .
C11A C12A C13A 121.1(5) . .
C13A C12A H12A 119.5 . .
C11B C12B H12B 119.8 . .
C11B C12B C17B 120.3(7) . 2_765
C17B C12B H12B 119.8 2_765 .
C12A C13A H13A 119.7 . .
C14A C13A C12A 120.5(5) . .
C14A C13A H13A 119.7 . .
C13A C14A C20A 119.9(5) . .
C13A C14A C26A 120.4(5) . .
C20A C14A C26A 119.7(5) . .
C16A C15A C20A 119.8(5) . .
C16A C15A C29A 120.3(5) . .
C20A C15A C29A 119.9(5) . .
C15A C16A H16A 119.3 . .
C15A C16A C17A 121.3(5) . .
C17A C16A H16A 119.3 . .
C16A C17A H17A 119.8 . .
C18A C17A C16A 120.3(6) . .
C18A C17A H17A 119.8 . .
C12B C17B H17B 119.5 2_765 .
C12B C17B C18B 121.1(6) 2_765 .
C18B C17B H17B 119.5 . .
C17A C18A C19A 120.0(5) . .
C17A C18A C24A 120.4(5) . .
C19A C18A C24A 119.7(5) . .
C17B C18B C19B 120.9(7) . .
C17B C18B C24B 120.6(6) . .
C19B C18B C24B 118.5(6) . .
C11A C19A C18A 121.2(5) . .
C11A C19A C20A 119.6(5) . .
C18A C19A C20A 119.2(4) . .
C11B C19B C18B 123.6(7) . .
C11B C19B C19B 119.5(7) . 2_765
C18B C19B C19B 116.9(7) . 2_765
C14A C20A C19A 119.3(5) . .
C15A C20A C14A 121.4(5) . .
C15A C20A C19A 119.3(5) . .
N23A C21A C11A 117.3(5) . .
O22A C21A C11A 122.5(6) . .
O22A C21A N23A 120.1(5) . .
N23B C21B C11B 118.1(6) . .
O22B C21B C11B 121.0(6) . .
O22B C21B N23B 120.8(8) . .
N23A C24A C18A 117.4(5) . .
O25A C24A C18A 122.7(5) . .
O25A C24A N23A 120.0(5) . .
N23B C24B C18B 117.3(6) . .
O25B C24B C18B 121.8(6) . .
O25B C24B N23B 120.9(7) . .
N28A C26A C14A 116.8(5) . .
O27A C26A C14A 122.0(5) . .
O27A C26A N28A 121.2(5) . .
N28A C29A C15A 116.8(5) . .
O30A C29A C15A 123.9(5) . .
O30A C29A N28A 119.3(5) . .
H31A C31A H31B 108.1 . .
C32A C31A H31A 109.6 . .
C32A C31A H31B 109.6 . .
N23A C31A H31A 109.6 . .
N23A C31A H31B 109.6 . .
N23A C31A C32A 110.3(4) . .
H31C C31B H31D 107.8 . .
C32B C31B H31C 109.1 . .
C32B C31B H31D 109.1 . .
N23B C31B H31C 109.1 . .
N23B C31B H31D 109.1 . .
N23B C31B C32B 112.5(6) . .
C31A C32A H32A 109.1 . .
C31A C32A H32B 109.1 . .
H32A C32A H32B 107.9 . .
C33A C32A C31A 112.4(5) . .
C33A C32A H32A 109.1 . .
C33A C32A H32B 109.1 . .
C31B C32B H32C 108.5 . .
C31B C32B H32D 108.5 . .
H32C C32B H32D 107.5 . .
C33B C32B C31B 115.2(6) . .
C33B C32B H32C 108.5 . .
C33B C32B H32D 108.5 . .
C32A C33A H33A 109.0 . .
C32A C33A H33B 109.0 . .
H33A C33A H33B 107.8 . .
N41A C33A C32A 112.9(5) . .
N41A C33A H33A 109.0 . .
N41A C33A H33B 109.0 . .
C32B C33B H33C 109.1 . .
C32B C33B H33D 109.1 . .
H33C C33B H33D 107.8 . .
N41B C33B C32B 112.5(5) . .
N41B C33B H33C 109.1 . .
N41B C33B H33D 109.1 . .
N41A C42A H42A 124.3 . .
N43A C42A H42A 124.3 . .
N43A C42A N41A 111.5(6) . .
N41B C42B H42B 123.7 . .
N43B C42B H42B 123.7 . .
N43B C42B N41B 112.5(5) . .
C45A C44A H44A 125.3 . .
C45A C44A N43A 109.5(6) . .
N43A C44A H44A 125.3 . .
C45B C44B H44B 124.6 . .
C45B C44B N43B 110.8(5) . .
N43B C44B H44B 124.6 . .
C44A C45A H45A 126.6 . .
N41A C45A C44A 106.7(6) . .
N41A C45A H45A 126.6 . .
C44B C45B H45B 127.1 . .
C44B C45B N41B 105.8(6) . .
N41B C45B H45B 127.1 . .
H51A C51A H51B 107.9 . .
C52A C51A H51A 109.3 . .
C52A C51A H51B 109.3 . .
N28A C51A H51A 109.3 . .
N28A C51A H51B 109.3 . .
N28A C51A C52A 111.8(4) . .
C51A C52A H52A 109.3 . .
C51A C52A H52B 109.3 . .
H52A C52A H52B 107.9 . .
C53A C52A C51A 111.8(5) . .
C53A C52A H52A 109.3 . .
C53A C52A H52B 109.3 . .
C52A C53A H53A 109.1 . .
C52A C53A H53B 109.1 . .
H53A C53A H53B 107.8 . .
N61A C53A C52A 112.4(4) . .
N61A C53A H53A 109.1 . .
N61A C53A H53B 109.1 . .
N61A C62A H62A 123.6 . .
N63A C62A H62A 123.6 . .
N63A C62A N61A 112.8(5) . .
C65A C64A H64A 124.7 . .
C65A C64A N63A 110.7(6) . .
N63A C64A H64A 124.7 . .
C64A C65A H65A 126.3 . .
C64A C65A N61A 107.4(5) . .
N61A C65A H65A 126.3 . .
C21A N23A C24A 124.4(5) . .
C21A N23A C31A 118.0(4) . .
C24A N23A C31A 117.3(5) . .
C21B N23B C31B 116.7(6) . .
C24B N23B C21B 125.0(7) . .
C24B N23B C31B 118.0(6) . .
C26A N28A C51A 117.2(5) . .
C29A N28A C26A 124.9(5) . .
C29A N28A C51A 117.8(4) . .
C42A N41A C33A 125.0(6) . .
C42A N41A C45A 107.1(5) . .
C45A N41A C33A 128.0(5) . .
C42B N41B C33B 127.6(5) . .
C42B N41B C45B 107.0(5) . .
C45B N41B C33B 125.3(6) . .
C42A N43A C44A 105.3(5) . .
C42A N43A Mn1 128.5(4) . .
C44A N43A Mn1 126.2(4) . .
C42B N43B C44B 103.9(5) . .
C42B N43B Mn1 120.8(4) . .
C44B N43B Mn1 135.0(4) . .
C62A N61A C53A 125.9(5) . .
C62A N61A C65A 105.6(5) . .
C65A N61A C53A 128.4(5) . .
C62A N63A C64A 103.5(5) . .
C62A N63A Mn1 128.1(4) . 1_566
C64A N63A Mn1 128.3(4) . 1_566
N43A Mn1 N43A 180.000(1) . 2_854
N43A Mn1 N63A 89.50(17) 2_854 1_544
N43A Mn1 N63A 90.50(17) . 1_544
N43A Mn1 N63A 89.50(17) . 2_865
N43A Mn1 N63A 90.50(17) 2_854 2_865
N43B Mn1 N43A 89.74(18) 2_854 .
N43B Mn1 N43A 90.26(18) . .
N43B Mn1 N43A 89.74(18) . 2_854
N43B Mn1 N43A 90.26(18) 2_854 2_854
N43B Mn1 N43B 180.0(2) 2_854 .
N43B Mn1 N63A 91.18(18) . 1_544
N43B Mn1 N63A 91.18(18) 2_854 2_865
N43B Mn1 N63A 88.82(18) . 2_865
N43B Mn1 N63A 88.82(18) 2_854 1_544
N63A Mn1 N63A 180.000(1) 2_865 1_544
O2C N1C O4C 118.0(6) . .
O3C N1C O2C 121.2(6) . .
O3C N1C O4C 120.7(6) . .

loop_
_geom_bond_atom_site_label_1
_geom_bond_atom_site_label_2
_geom_bond_distance
_geom_bond_site_symmetry_2
C11A C12A 1.380(8) .
C11A C19A 1.413(7) .
C11A C21A 1.482(7) .
C11B C12B 1.372(8) .
C11B C19B 1.408(9) .
C11B C21B 1.490(10) .
C12A H12A 0.9500 .
C12A C13A 1.405(7) .
C12B H12B 0.9500 .
C12B C17B 1.386(9) 2_765
C13A H13A 0.9500 .
C13A C14A 1.384(7) .
C14A C20A 1.415(8) .
C14A C26A 1.479(7) .
C15A C16A 1.372(7) .
C15A C20A 1.415(7) .
C15A C29A 1.479(7) .
C16A H16A 0.9500 .
C16A C17A 1.407(7) .
C17A H17A 0.9500 .
C17A C18A 1.375(7) .
C17B C12B 1.386(9) 2_765
C17B H17B 0.9500 .
C17B C18B 1.401(9) .
C18A C19A 1.423(8) .
C18A C24A 1.476(7) .
C18B C19B 1.420(8) .
C18B C24B 1.482(9) .
C19A C20A 1.428(7) .
C19B C19B 1.465(14) 2_765
C21A N23A 1.400(7) .
C21A O22A 1.232(6) .
C21B N23B 1.402(8) .
C21B O22B 1.227(7) .
C24A N23A 1.411(7) .
C24A O25A 1.223(7) .
C24B N23B 1.394(8) .
C24B O25B 1.217(7) .
C26A N28A 1.412(7) .
C26A O27A 1.224(7) .
C29A N28A 1.407(7) .
C29A O30A 1.220(6) .
C31A H31A 0.9900 .
C31A H31B 0.9900 .
C31A C32A 1.520(8) .
C31A N23A 1.490(6) .
C31B H31C 0.9900 .
C31B H31D 0.9900 .
C31B C32B 1.535(9) .
C31B N23B 1.483(9) .
C32A H32A 0.9900 .
C32A H32B 0.9900 .
C32A C33A 1.518(8) .
C32B H32C 0.9900 .
C32B H32D 0.9900 .
C32B C33B 1.532(8) .
C33A H33A 0.9900 .
C33A H33B 0.9900 .
C33A N41A 1.469(7) .
C33B H33C 0.9900 .
C33B H33D 0.9900 .
C33B N41B 1.480(7) .
C42A H42A 0.9500 .
C42A N41A 1.352(7) .
C42A N43A 1.315(7) .
C42B H42B 0.9500 .
C42B N41B 1.356(7) .
C42B N43B 1.327(7) .
C44A H44A 0.9500 .
C44A C45A 1.355(7) .
C44A N43A 1.378(7) .
C44B H44B 0.9500 .
C44B C45B 1.356(8) .
C44B N43B 1.404(7) .
C45A H45A 0.9500 .
C45A N41A 1.354(8) .
C45B H45B 0.9500 .
C45B N41B 1.385(7) .
C51A H51A 0.9900 .
C51A H51B 0.9900 .
C51A C52A 1.529(7) .
C51A N28A 1.477(6) .
C52A H52A 0.9900 .
C52A H52B 0.9900 .
C52A C53A 1.519(7) .
C53A H53A 0.9900 .
C53A H53B 0.9900 .
C53A N61A 1.468(7) .
C62A H62A 0.9500 .
C62A N61A 1.357(7) .
C62A N63A 1.322(7) .
C64A H64A 0.9500 .
C64A C65A 1.333(8) .
C64A N63A 1.390(7) .
C65A H65A 0.9500 .
C65A N61A 1.367(7) .
N43A Mn1 2.255(5) .
N43B Mn1 2.246(5) .
N63A Mn1 2.296(5) 1_566
Mn1 N43A 2.255(5) 2_854
Mn1 N43B 2.246(5) 2_854
Mn1 N63A 2.296(5) 1_544
Mn1 N63A 2.296(5) 2_865
N1C O2C 1.244(7) .
N1C O3C 1.236(7) .
N1C O4C 1.264(7) .

loop_
_geom_torsion_atom_site_label_1
_geom_torsion_atom_site_label_2
_geom_torsion_atom_site_label_3
_geom_torsion_atom_site_label_4
_geom_torsion
_geom_torsion_site_symmetry_1
_geom_torsion_site_symmetry_4
C11A C12A C13A C14A 1.2(8) . .
C11A C19A C20A C14A -2.4(7) . .
C11A C19A C20A C15A 177.6(5) . .
C11A C21A N23A C24A 6.1(7) . .
C11A C21A N23A C31A -179.1(4) . .
C11B C21B N23B C24B -2.2(8) . .
C11B C21B N23B C31B -176.3(5) . .
C12A C11A C19A C18A -175.9(5) . .
C12A C11A C19A C20A 4.1(8) . .
C12A C11A C21A N23A 172.6(5) . .
C12A C11A C21A O22A -10.3(8) . .
C12A C13A C14A C20A 0.5(8) . .
C12A C13A C14A C26A 179.3(5) . .
C12B C11B C19B C18B 178.5(5) . .
C12B C11B C19B C19B -3.7(10) . 2_765
C12B C11B C21B N23B -177.1(5) . .
C12B C11B C21B O22B 3.0(9) . .
C12B C17B C18B C19B 1.0(9) 2_765 .
C12B C17B C18B C24B 179.2(5) 2_765 .
C13A C14A C20A C15A -179.9(5) . .
C13A C14A C20A C19A 0.1(7) . .
C13A C14A C26A N28A 175.8(5) . .
C13A C14A C26A O27A -4.4(8) . .
C14A C26A N28A C29A 4.7(7) . .
C14A C26A N28A C51A -176.6(4) . .
C15A C16A C17A C18A -0.7(8) . .
C15A C29A N28A C26A 0.1(7) . .
C15A C29A N28A C51A -178.6(4) . .
C16A C15A C20A C14A -176.9(5) . .
C16A C15A C20A C19A 3.2(7) . .
C16A C15A C29A N28A 176.1(5) . .
C16A C15A C29A O30A -4.4(8) . .
C16A C17A C18A C19A 1.4(8) . .
C16A C17A C18A C24A -179.4(5) . .
C17A C18A C19A C11A -179.8(5) . .
C17A C18A C19A C20A 0.1(7) . .
C17A C18A C24A N23A 178.6(5) . .
C17A C18A C24A O25A 0.8(8) . .
C17B C18B C19B C11B 177.6(5) . .
C17B C18B C19B C19B -0.2(9) . 2_765
C17B C18B C24B N23B -176.2(5) . .
C17B C18B C24B O25B 3.5(9) . .
C18A C19A C20A C14A 177.6(5) . .
C18A C19A C20A C15A -2.4(7) . .
C18A C24A N23A C21A -1.4(7) . .
C18A C24A N23A C31A -176.3(4) . .
C18B C24B N23B C21B -0.6(8) . .
C18B C24B N23B C31B 173.5(5) . .
C19A C11A C12A C13A -3.5(8) . .
C19A C11A C21A N23A -7.1(7) . .
C19A C11A C21A O22A 170.0(5) . .
C19A C18A C24A N23A -2.3(7) . .
C19A C18A C24A O25A 179.9(5) . .
C19B C11B C12B C17B 3.0(9) . 2_765
C19B C11B C21B N23B 3.5(8) . .
C19B C11B C21B O22B -176.4(5) . .
C19B C18B C24B N23B 2.0(8) . .
C19B C18B C24B O25B -178.2(5) . .
C20A C14A C26A N28A -5.4(7) . .
C20A C14A C26A O27A 174.4(5) . .
C20A C15A C16A C17A -1.7(8) . .
C20A C15A C29A N28A -4.4(7) . .
C20A C15A C29A O30A 175.0(5) . .
C21A C11A C12A C13A 176.8(5) . .
C21A C11A C19A C18A 3.8(7) . .
C21A C11A C19A C20A -176.2(4) . .
C21B C11B C12B C17B -176.4(5) . 2_765
C21B C11B C19B C18B -2.1(9) . .
C21B C11B C19B C19B 175.7(6) . 2_765
C24A C18A C19A C11A 1.0(7) . .
C24A C18A C19A C20A -179.0(4) . .
C24B C18B C19B C11B -0.6(8) . .
C24B C18B C19B C19B -178.5(6) . 2_765
C26A C14A C20A C15A 1.3(7) . .
C26A C14A C20A C19A -178.7(4) . .
C29A C15A C16A C17A 177.8(5) . .
C29A C15A C20A C14A 3.7(7) . .
C29A C15A C20A C19A -176.3(4) . .
C31A C32A C33A N41A -57.0(7) . .
C31B C32B C33B N41B -67.0(8) . .
C32A C31A N23A C21A -84.6(6) . .
C32A C31A N23A C24A 90.6(6) . .
C32A C33A N41A C42A 134.4(6) . .
C32A C33A N41A C45A -47.0(8) . .
C32B C31B N23B C21B -80.8(6) . .
C32B C31B N23B C24B 104.7(6) . .
C32B C33B N41B C42B -20.3(9) . .
C32B C33B N41B C45B 162.3(6) . .
C42A N43A Mn1 N43B 65.0(5) . 2_854
C42A N43A Mn1 N43B -115.0(5) . .
C42A N43A Mn1 N63A 156.2(5) . 2_865
C42A N43A Mn1 N63A -23.8(5) . 1_544
C42B N43B Mn1 N43A 19.9(4) . .
C42B N43B Mn1 N43A -160.1(4) . 2_854
C42B N43B Mn1 N63A 109.4(4) . 2_865
C42B N43B Mn1 N63A -70.6(4) . 1_544
C44A C45A N41A C33A -177.5(5) . .
C44A C45A N41A C42A 1.4(7) . .
C44A N43A Mn1 N43B -112.7(5) . 2_854
C44A N43A Mn1 N43B 67.3(5) . .
C44A N43A Mn1 N63A 158.5(5) . 1_544
C44A N43A Mn1 N63A -21.5(5) . 2_865
C44B C45B N41B C33B 178.3(5) . .
C44B C45B N41B C42B 0.5(7) . .
C44B N43B Mn1 N43A -152.7(5) . .
C44B N43B Mn1 N43A 27.3(5) . 2_854
C44B N43B Mn1 N63A 116.8(5) . 1_544
C44B N43B Mn1 N63A -63.2(5) . 2_865
C45A C44A N43A C42A 0.0(7) . .
C45A C44A N43A Mn1 178.1(4) . .
C45B C44B N43B C42B -0.9(6) . .
C45B C44B N43B Mn1 172.6(4) . .
C51A C52A C53A N61A 69.1(6) . .
C52A C51A N28A C26A 96.7(5) . .
C52A C51A N28A C29A -84.5(6) . .
C52A C53A N61A C62A 62.8(7) . .
C52A C53A N61A C65A -121.2(6) . .
C64A C65A N61A C53A -177.0(5) . .
C64A C65A N61A C62A -0.3(7) . .
C65A C64A N63A C62A 0.2(7) . .
C65A C64A N63A Mn1 177.1(4) . 1_566
N23A C31A C32A C33A -173.7(5) . .
N23B C31B C32B C33B -60.9(8) . .
N28A C51A C52A C53A -171.0(4) . .
N41A C42A N43A C44A 0.9(7) . .
N41A C42A N43A Mn1 -177.2(3) . .
N41B C42B N43B C44B 1.2(6) . .
N41B C42B N43B Mn1 -173.4(4) . .
N43A C42A N41A C33A 177.5(5) . .
N43A C42A N41A C45A -1.5(7) . .
N43A C44A C45A N41A -0.8(7) . .
N43B C42B N41B C33B -178.9(5) . .
N43B C42B N41B C45B -1.1(7) . .
N43B C44B C45B N41B 0.2(7) . .
N61A C62A N63A C64A -0.5(6) . .
N61A C62A N63A Mn1 -177.3(3) . 1_566
N63A C62A N61A C53A 177.3(4) . .
N63A C62A N61A C65A 0.5(6) . .
N63A C64A C65A N61A 0.1(7) . .
O22A C21A N23A C24A -171.2(5) . .
O22A C21A N23A C31A 3.7(7) . .
O22B C21B N23B C24B 177.7(5) . .
O22B C21B N23B C31B 3.6(8) . .
O25A C24A N23A C21A 176.4(5) . .
O25A C24A N23A C31A 1.5(7) . .
O25B C24B N23B C21B 179.7(5) . .
O25B C24B N23B C31B -6.3(8) . .
O27A C26A N28A C29A -175.1(5) . .
O27A C26A N28A C51A 3.6(7) . .
O30A C29A N28A C26A -179.4(5) . .
O30A C29A N28A C51A 1.9(7) . .

loop_
_platon_squeeze_void_nr
_platon_squeeze_void_average_x
_platon_squeeze_void_average_y
_platon_squeeze_void_average_z
_platon_squeeze_void_volume
_platon_squeeze_void_count_electrons
_platon_squeeze_void_content
1 0.500 0.500 0.500 46 14 'C H4 O '
